data_7719266
loop_
_publ_author_name
'Gounon, Cl&#xe9;mence'
'Quintil, Ga&#xeb;tan'
'P&#xe9;caut, Jacques'
'Cl&#xe9;mancey, Martin'
'Bjornsson, Ragnar'
'Quintard, Adrien'
'Kochem, Am&#xe9;lie'

_publ_section_title
;
 Merging cyclopentadienone tuning and CO to isonitrile substitution to
 develop photo-activated iron cyclopentadienone catalysts.
;
_journal_issue 37
_journal_name_full 'Dalton transactions (Cambridge, England : 2003)'
_journal_page_first 14111
_journal_page_last 14122
_journal_paper_doi 10.1039/d5dt01184a
_journal_volume 54
_journal_year 2025
_chemical_formula_moiety 'C40 H28 Fe N2 O7'
_chemical_formula_sum 'C40 H28 Fe N2 O7'
_chemical_formula_weight 704.49
_space_group_crystal_system monoclinic
_space_group_IT_number 14
_space_group_name_Hall '-P 2yn'
_space_group_name_H-M_alt 'P 1 21/n 1'
_atom_sites_solution_hydrogens difmap
_atom_sites_solution_primary dual
_audit_creation_date 2024-01-30
_audit_creation_method
;
Olex2 1.3-ac4
(compiled 2019.10.09 svn.r3662 for Rigaku Oxford Diffraction, GUI svn.r5959)
;
_audit_update_record
;
2025-07-01 deposited with the CCDC.	2025-08-11 downloaded from the CCDC.
;
_cell_angle_alpha 90
_cell_angle_beta 95.001(2)
_cell_angle_gamma 90
_cell_formula_units_Z 4
_cell_length_a 15.9281(4)
_cell_length_b 11.7464(2)
_cell_length_c 17.5839(4)
_cell_measurement_reflns_used 7838
_cell_measurement_temperature 150.05(10)
_cell_measurement_theta_max 28.9050
_cell_measurement_theta_min 2.3290
_cell_volume 3277.39(12)
_computing_cell_refinement 'CrysAlisPro 1.171.42.57a (Rigaku OD, 2022)'
_computing_data_collection 'CrysAlisPro 1.171.42.57a (Rigaku OD, 2022)'
_computing_data_reduction 'CrysAlisPro 1.171.42.57a (Rigaku OD, 2022)'
_computing_molecular_graphics 'Olex2 1.3-ac4 (Dolomanov et al., 2009)'
_computing_publication_material 'Olex2 1.3-ac4 (Dolomanov et al., 2009)'
_computing_structure_refinement 'ShelXL 2018/3 (Sheldrick, 2015)'
_computing_structure_solution 'SHELXT 2014/5 (Sheldrick, 2014)'
_diffrn_ambient_environment N~2~
_diffrn_ambient_temperature 150.05(10)
_diffrn_detector 'CCD plate'
_diffrn_detector_area_resol_mean 15.9653
_diffrn_detector_type Sapphire3
_diffrn_measured_fraction_theta_full 1.000
_diffrn_measured_fraction_theta_max 1.000
_diffrn_measurement_details
;
List of Runs (angles in degrees, time in seconds):

  # Type    Start    End  Width  t~exp~   \w     \q     \k     \f   Frames
#--------------------------------------------------------------------------
  1  \w      5.00  94.00   1.00   30.00    --   25.41  57.00 120.00   89
  2  \w    -47.00  51.00   1.00   30.00    --   25.41 -37.00 120.00   98
  3  \w    -97.00  -7.00   1.00   30.00    --  -27.28 -54.00-121.00   90
  4  \w    -71.00  46.00   1.00   30.00    --  -27.28  19.00  60.00  117
  5  \w      5.00  42.00   1.00   30.00    --   25.41  57.00  30.00   37
  6  \w     39.00 101.00   1.00   30.00    --   25.41 178.00   0.00   62
;
_diffrn_measurement_device 'four-circle diffractometer'
_diffrn_measurement_device_type 'Xcalibur, Sapphire3'
_diffrn_measurement_method '\w scans'
_diffrn_orient_matrix_type 'CrysAlisPro convention (1999,Acta A55,543-557)'
_diffrn_orient_matrix_UB_11 -0.0019772000
_diffrn_orient_matrix_UB_12 0.0258485000
_diffrn_orient_matrix_UB_13 -0.0365610000
_diffrn_orient_matrix_UB_21 0.0371887000
_diffrn_orient_matrix_UB_22 -0.0292491000
_diffrn_orient_matrix_UB_23 -0.0079900000
_diffrn_orient_matrix_UB_31 -0.0247159000
_diffrn_orient_matrix_UB_32 -0.0460752000
_diffrn_orient_matrix_UB_33 -0.0154674000
_diffrn_radiation_monochromator graphite
_diffrn_radiation_probe x-ray
_diffrn_radiation_type 'Mo K\a'
_diffrn_radiation_wavelength 0.71073
_diffrn_reflns_av_R_equivalents 0.0461
_diffrn_reflns_av_unetI/netI 0.0521
_diffrn_reflns_Laue_measured_fraction_full 1.000
_diffrn_reflns_Laue_measured_fraction_max 1.000
_diffrn_reflns_limit_h_max 22
_diffrn_reflns_limit_h_min -22
_diffrn_reflns_limit_k_max 16
_diffrn_reflns_limit_k_min -16
_diffrn_reflns_limit_l_max 23
_diffrn_reflns_limit_l_min -25
_diffrn_reflns_number 38926
_diffrn_reflns_point_group_measured_fraction_full 1.000
_diffrn_reflns_point_group_measured_fraction_max 1.000
_diffrn_reflns_theta_full 25.242
_diffrn_reflns_theta_max 30.508
_diffrn_reflns_theta_min 2.087
_diffrn_source 'fine-focus sealed X-ray tube'
_diffrn_source_type 'Enhance (Mo) X-ray Source'
_exptl_absorpt_coefficient_mu 0.517
_exptl_absorpt_correction_T_max 0.995
_exptl_absorpt_correction_T_min 0.941
_exptl_absorpt_correction_type analytical
_exptl_absorpt_process_details
;
CrysAlisPro 1.171.42.57a (Rigaku Oxford Diffraction, 2022)
Analytical numeric absorption correction using a multifaceted crystal
model based on expressions derived by R.C. Clark & J.S. Reid.
(Clark, R. C. & Reid, J. S. (1995). Acta Cryst. A51, 887-897)
Empirical absorption correction using spherical harmonics,
implemented in SCALE3 ABSPACK scaling algorithm.
;
_exptl_crystal_colour 'translucent light bronze'
_exptl_crystal_density_diffrn 1.428
_exptl_crystal_description plate
_exptl_crystal_F_000 1456
_exptl_crystal_size_max 0.7
_exptl_crystal_size_mid 0.32
_exptl_crystal_size_min 0.04
_refine_diff_density_max 0.391
_refine_diff_density_min -0.551
_refine_diff_density_rms 0.065
_refine_ls_extinction_method none
_refine_ls_goodness_of_fit_ref 1.028
_refine_ls_hydrogen_treatment refall
_refine_ls_matrix_type full
_refine_ls_number_parameters 563
_refine_ls_number_reflns 10002
_refine_ls_number_restraints 0
_refine_ls_restrained_S_all 1.028
_refine_ls_R_factor_all 0.0991
_refine_ls_R_factor_gt 0.0588
_refine_ls_shift/su_max 0.001
_refine_ls_shift/su_mean 0.000
_refine_ls_structure_factor_coef Fsqd
_refine_ls_weighting_details 'w=1/[\s^2^(Fo^2^)+(0.0590P)^2^+1.6481P] where P=(Fo^2^+2Fc^2^)/3'
_refine_ls_weighting_scheme calc
_refine_ls_wR_factor_gt 0.1255
_refine_ls_wR_factor_ref 0.1442
_reflns_Friedel_coverage 0.000
_reflns_number_gt 6612
_reflns_number_total 10002
_reflns_threshold_expression 'I > 2\s(I)'
_cod_data_source_file d5dt01184a2.cif
_cod_data_source_block cg004_autored
_cod_depositor_comments 'Adding full bibliography for 7719266.cif.'
_cod_database_code 7719266
_shelx_shelxl_version_number 2018/3
_chemical_oxdiff_formula 'Fe1 N2 O7 C40 H28'
_shelx_space_group_comment
;
The symmetry employed for this shelxl refinement is uniquely defined
by the following loop, which should always be used as a source of
symmetry information in preference to the above space-group names.
They are only intended as comments.
;
_shelx_estimated_absorpt_t_max 0.980
_shelx_estimated_absorpt_t_min 0.714
_reflns_odcompleteness_completeness 99.95
_reflns_odcompleteness_iscentric 1
_reflns_odcompleteness_theta 30.44
_olex2_refinement_description
;
;
_olex2_submission_special_instructions 'No special instructions were received'
_oxdiff_exptl_absorpt_empirical_details
;
Empirical correction (ABSPACK) includes:
- Absorption correction using spherical harmonics
- Frame scaling
;
_oxdiff_exptl_absorpt_empirical_full_max 1.751
_oxdiff_exptl_absorpt_empirical_full_min 0.852

loop_
_space_group_symop_operation_xyz
'x, y, z'
'-x+1/2, y+1/2, -z+1/2'
'-x, -y, -z'
'x-1/2, -y-1/2, z-1/2'

loop_
_atom_site_label
_atom_site_type_symbol
_atom_site_fract_x
_atom_site_fract_y
_atom_site_fract_z
_atom_site_U_iso_or_equiv
_atom_site_adp_type
_atom_site_occupancy
_atom_site_site_symmetry_order
_atom_site_calc_flag
_atom_site_refinement_flags_posn
_atom_site_refinement_flags_adp
_atom_site_refinement_flags_occupancy
_atom_site_disorder_assembly
_atom_site_disorder_group
Fe1 Fe 0.32326(2) 0.43144(3) 0.65607(2) 0.03029(10) Uani 1 1 d . . . . .
O1 O 0.52843(11) 0.50906(15) 0.66056(11) 0.0431(4) Uani 1 1 d . . . . .
O2 O 0.08625(16) 0.6811(2) 0.33210(12) 0.0682(7) Uani 1 1 d . . . . .
O3 O 0.21909(11) 0.03556(15) 0.35030(10) 0.0396(4) Uani 1 1 d . . . . .
O31 O 0.62079(19) 0.6992(2) 1.09240(18) 0.1045(12) Uani 1 1 d . . . . .
O32 O 0.5043(2) 0.7864(3) 1.10415(17) 0.1108(12) Uani 1 1 d . . . . .
O41 O 0.26964(15) 0.20941(16) 0.70897(11) 0.0553(6) Uani 1 1 d . . . . .
O42 O 0.15712(14) 0.5309(2) 0.67067(13) 0.0635(6) Uani 1 1 d . . . . .
N31 N 0.40449(16) 0.52108(18) 0.80426(12) 0.0438(5) Uani 1 1 d . . . . .
N32 N 0.5482(2) 0.7237(3) 1.07142(18) 0.0694(9) Uani 1 1 d . . . . .
C00Q C 0.18456(16) 0.4975(2) 0.48377(15) 0.0388(5) Uani 1 1 d . . . . .
C1 C 0.46128(15) 0.48461(19) 0.62477(13) 0.0309(5) Uani 1 1 d . . . . .
C2 C 0.38935(14) 0.55943(18) 0.59863(13) 0.0294(4) Uani 1 1 d . . . . .
C3 C 0.33290(14) 0.49549(18) 0.54657(12) 0.0277(4) Uani 1 1 d . . . . .
C4 C 0.35817(14) 0.37801(18) 0.54979(12) 0.0267(4) Uani 1 1 d . . . . .
C5 C 0.42912(14) 0.36863(18) 0.60593(13) 0.0289(5) Uani 1 1 d . . . . .
C6 C 0.38958(16) 0.68353(19) 0.61347(12) 0.0335(5) Uani 1 1 d . . . . .
C7 C 0.4671(2) 0.7399(2) 0.62111(16) 0.0451(6) Uani 1 1 d . . . . .
C8 C 0.4709(3) 0.8561(3) 0.63254(19) 0.0598(9) Uani 1 1 d . . . . .
C9 C 0.3985(3) 0.9169(2) 0.63856(17) 0.0567(9) Uani 1 1 d . . . . .
C10 C 0.3223(3) 0.8639(3) 0.63228(17) 0.0545(8) Uani 1 1 d . . . . .
C11 C 0.3175(2) 0.7453(2) 0.61923(16) 0.0434(6) Uani 1 1 d . . . . .
C12 C 0.26466(15) 0.54414(19) 0.49320(13) 0.0311(5) Uani 1 1 d . . . . .
C13 C 0.28249(18) 0.6370(2) 0.44760(14) 0.0364(5) Uani 1 1 d . . . . .
C14 C 0.2208(2) 0.6809(2) 0.39562(15) 0.0452(7) Uani 1 1 d . . . . .
C15 C 0.1419(2) 0.6325(2) 0.38663(15) 0.0487(7) Uani 1 1 d . . . . .
C16 C 0.12305(19) 0.5406(3) 0.43111(16) 0.0461(7) Uani 1 1 d . . . . .
C17 C 0.0023(3) 0.6380(4) 0.3268(2) 0.0807(14) Uani 1 1 d . . . . .
C18 C 0.32375(13) 0.28739(18) 0.49656(12) 0.0268(4) Uani 1 1 d . . . . .
C19 C 0.30637(15) 0.3113(2) 0.41909(13) 0.0326(5) Uani 1 1 d . . . . .
C20 C 0.27249(15) 0.2297(2) 0.36803(13) 0.0338(5) Uani 1 1 d . . . . .
C21 C 0.25582(14) 0.1215(2) 0.39417(13) 0.0305(5) Uani 1 1 d . . . . .
C22 C 0.27798(15) 0.0942(2) 0.47034(13) 0.0306(5) Uani 1 1 d . . . . .
C23 C 0.31108(14) 0.17593(19) 0.52019(13) 0.0273(4) Uani 1 1 d . . . . .
C24 C 0.2002(2) 0.0574(3) 0.27071(16) 0.0472(7) Uani 1 1 d . . . . .
C25 C 0.48269(14) 0.26853(19) 0.62737(14) 0.0323(5) Uani 1 1 d . . . . .
C26 C 0.50679(19) 0.2451(2) 0.70350(17) 0.0455(7) Uani 1 1 d . . . . .
C27 C 0.5642(2) 0.1591(2) 0.7233(2) 0.0568(9) Uani 1 1 d . . . . .
C28 C 0.5973(2) 0.0968(3) 0.6687(2) 0.0617(10) Uani 1 1 d . . . . .
C29 C 0.5729(2) 0.1176(3) 0.5932(3) 0.0609(9) Uani 1 1 d . . . . .
C30 C 0.51563(17) 0.2028(2) 0.57182(18) 0.0441(6) Uani 1 1 d . . . . .
C31 C 0.37096(17) 0.4830(2) 0.74896(14) 0.0372(5) Uani 1 1 d . . . . .
C32 C 0.44132(15) 0.57173(19) 0.87035(13) 0.0327(5) Uani 1 1 d . . . . .
C33 C 0.38977(16) 0.6244(2) 0.91874(14) 0.0347(5) Uani 1 1 d . . . . .
C34 C 0.42514(18) 0.6757(2) 0.98422(15) 0.0402(6) Uani 1 1 d . . . . .
C35 C 0.51097(17) 0.6702(2) 0.99966(15) 0.0411(6) Uani 1 1 d . . . . .
C36 C 0.56281(17) 0.6172(2) 0.95314(19) 0.0491(7) Uani 1 1 d . . . . .
C37 C 0.52785(18) 0.5676(2) 0.88688(18) 0.0457(7) Uani 1 1 d . . . . .
C41 C 0.28924(17) 0.2961(2) 0.68835(13) 0.0375(5) Uani 1 1 d . . . . .
C42 C 0.22185(18) 0.4936(2) 0.66461(15) 0.0431(6) Uani 1 1 d . . . . .
H11 H 0.2650(14) 0.7181(18) 0.6104(12) 0.014(5) Uiso 1 1 d . . . . .
H23 H 0.3244(15) 0.160(2) 0.5691(15) 0.029(6) Uiso 1 1 d . . . . .
H19 H 0.3197(17) 0.379(2) 0.4001(16) 0.043(8) Uiso 1 1 d . . . . .
H24A H 0.2509(18) 0.076(2) 0.2466(15) 0.034(7) Uiso 1 1 d . . . . .
H20 H 0.2608(16) 0.251(2) 0.3176(16) 0.034(7) Uiso 1 1 d . . . . .
H00Q H 0.1733(17) 0.433(2) 0.5107(16) 0.042(8) Uiso 1 1 d . . . . .
H10 H 0.2704(18) 0.890(2) 0.6330(15) 0.036(7) Uiso 1 1 d . . . . .
H22 H 0.2730(15) 0.024(2) 0.4875(14) 0.027(6) Uiso 1 1 d . . . . .
H26 H 0.4868(18) 0.286(3) 0.7397(17) 0.051(9) Uiso 1 1 d . . . . .
H33 H 0.3316(18) 0.625(2) 0.9061(16) 0.043(7) Uiso 1 1 d . . . . .
H14 H 0.2349(19) 0.731(3) 0.3707(18) 0.047(9) Uiso 1 1 d . . . . .
H24B H 0.164(2) 0.120(3) 0.2626(18) 0.059(9) Uiso 1 1 d . . . . .
H13 H 0.3349(17) 0.669(2) 0.4522(14) 0.031(7) Uiso 1 1 d . . . . .
H9 H 0.401(2) 0.995(3) 0.6481(18) 0.064(10) Uiso 1 1 d . . . . .
H24C H 0.1759(18) -0.007(3) 0.2495(17) 0.045(8) Uiso 1 1 d . . . . .
H30 H 0.4960(18) 0.221(2) 0.5182(17) 0.047(8) Uiso 1 1 d . . . . .
H34 H 0.3947(19) 0.714(3) 1.0178(18) 0.052(9) Uiso 1 1 d . . . . .
H16 H 0.072(2) 0.507(2) 0.4264(16) 0.047(8) Uiso 1 1 d . . . . .
H36 H 0.624(2) 0.620(3) 0.9695(18) 0.061(9) Uiso 1 1 d . . . . .
H17A H -0.025(2) 0.639(3) 0.380(2) 0.074(11) Uiso 1 1 d . . . . .
H37 H 0.560(2) 0.531(3) 0.853(2) 0.067(10) Uiso 1 1 d . . . . .
H27 H 0.582(2) 0.148(3) 0.777(2) 0.072(11) Uiso 1 1 d . . . . .
H7 H 0.521(2) 0.694(3) 0.6148(18) 0.063(10) Uiso 1 1 d . . . . .
H17B H -0.0019(19) 0.557(3) 0.3108(18) 0.056(9) Uiso 1 1 d . . . . .
H8 H 0.526(2) 0.891(3) 0.635(2) 0.082(12) Uiso 1 1 d . . . . .
H28 H 0.637(2) 0.043(3) 0.682(2) 0.075(11) Uiso 1 1 d . . . . .
H17C H -0.027(3) 0.684(4) 0.291(2) 0.099(14) Uiso 1 1 d . . . . .
H29 H 0.593(2) 0.081(3) 0.555(2) 0.081(13) Uiso 1 1 d . . . . .

loop_
_atom_site_aniso_label
_atom_site_aniso_U_11
_atom_site_aniso_U_22
_atom_site_aniso_U_33
_atom_site_aniso_U_23
_atom_site_aniso_U_13
_atom_site_aniso_U_12
Fe1 0.03912(19) 0.02666(17) 0.02585(17) 0.00232(13) 0.00721(12) -0.00190(14)
O1 0.0423(10) 0.0345(9) 0.0498(11) 0.0012(8) -0.0110(8) -0.0097(8)
O2 0.0839(17) 0.0682(14) 0.0466(12) -0.0143(11) -0.0280(11) 0.0343(13)
O3 0.0387(10) 0.0479(10) 0.0324(9) -0.0140(8) 0.0044(7) -0.0117(8)
O31 0.104(2) 0.0863(19) 0.109(2) 0.0314(17) -0.0735(19) -0.0469(17)
O32 0.131(3) 0.130(3) 0.0668(19) -0.0460(19) -0.0130(18) -0.022(2)
O41 0.0921(16) 0.0398(11) 0.0363(10) 0.0026(8) 0.0178(10) -0.0230(10)
O42 0.0542(13) 0.0727(15) 0.0668(15) 0.0058(12) 0.0238(11) 0.0172(11)
N31 0.0678(15) 0.0340(11) 0.0305(11) -0.0019(9) 0.0096(10) -0.0081(10)
N32 0.084(2) 0.0628(18) 0.0555(18) 0.0143(15) -0.0273(16) -0.0350(16)
C00Q 0.0391(14) 0.0390(14) 0.0384(13) -0.0021(11) 0.0034(10) 0.0035(11)
C1 0.0355(12) 0.0293(11) 0.0277(11) 0.0024(9) 0.0015(9) -0.0046(9)
C2 0.0361(12) 0.0254(10) 0.0273(11) 0.0007(9) 0.0061(9) -0.0033(9)
C3 0.0314(11) 0.0263(11) 0.0258(10) 0.0010(8) 0.0052(8) 0.0003(9)
C4 0.0299(11) 0.0259(10) 0.0248(10) 0.0025(8) 0.0048(8) -0.0020(8)
C5 0.0307(11) 0.0253(11) 0.0306(11) 0.0000(9) 0.0026(8) -0.0029(9)
C6 0.0557(15) 0.0254(11) 0.0194(10) 0.0035(8) 0.0042(9) -0.0025(10)
C7 0.0629(18) 0.0311(13) 0.0403(14) 0.0041(11) -0.0014(13) -0.0099(13)
C8 0.081(2) 0.0341(15) 0.061(2) 0.0067(13) -0.0150(17) -0.0132(16)
C9 0.098(3) 0.0274(14) 0.0416(16) -0.0006(11) -0.0101(16) -0.0049(16)
C10 0.085(3) 0.0411(16) 0.0383(15) 0.0064(12) 0.0081(15) 0.0179(17)
C11 0.0557(18) 0.0320(13) 0.0430(15) 0.0045(11) 0.0079(12) 0.0030(12)
C12 0.0335(12) 0.0308(12) 0.0291(11) -0.0010(9) 0.0032(9) 0.0047(9)
C13 0.0475(15) 0.0319(12) 0.0302(12) 0.0016(10) 0.0062(10) 0.0035(11)
C14 0.070(2) 0.0369(14) 0.0288(13) 0.0021(11) 0.0029(12) 0.0124(14)
C15 0.0596(18) 0.0507(16) 0.0332(13) -0.0142(12) -0.0117(12) 0.0270(14)
C16 0.0376(15) 0.0554(17) 0.0439(15) -0.0158(13) -0.0046(11) 0.0087(13)
C17 0.077(3) 0.095(3) 0.062(2) -0.040(2) -0.036(2) 0.047(2)
C18 0.0239(10) 0.0290(11) 0.0278(11) -0.0013(8) 0.0036(8) 0.0001(8)
C19 0.0365(13) 0.0296(12) 0.0322(12) 0.0033(10) 0.0067(9) 0.0018(10)
C20 0.0357(12) 0.0417(13) 0.0240(11) -0.0002(10) 0.0020(9) 0.0024(10)
C21 0.0256(11) 0.0364(12) 0.0301(11) -0.0077(9) 0.0067(8) -0.0027(9)
C22 0.0330(12) 0.0281(12) 0.0318(12) -0.0008(9) 0.0092(9) -0.0055(9)
C23 0.0285(11) 0.0305(11) 0.0234(11) 0.0001(9) 0.0050(8) -0.0008(9)
C24 0.0432(16) 0.0587(19) 0.0377(15) -0.0153(13) -0.0079(12) 0.0011(14)
C25 0.0256(11) 0.0255(11) 0.0450(14) 0.0013(10) -0.0013(9) -0.0050(9)
C26 0.0504(16) 0.0334(13) 0.0490(16) -0.0023(12) -0.0164(13) 0.0024(12)
C27 0.0560(18) 0.0359(15) 0.073(2) 0.0060(15) -0.0266(16) -0.0014(13)
C28 0.0383(16) 0.0371(16) 0.106(3) 0.0110(17) -0.0120(17) 0.0058(13)
C29 0.0490(18) 0.0417(16) 0.095(3) 0.0021(17) 0.0215(18) 0.0126(14)
C30 0.0401(14) 0.0371(14) 0.0566(18) 0.0024(12) 0.0123(12) 0.0015(11)
C31 0.0548(16) 0.0271(11) 0.0307(12) 0.0006(10) 0.0102(11) -0.0010(11)
C32 0.0410(13) 0.0266(11) 0.0309(11) 0.0007(9) 0.0065(9) -0.0038(10)
C33 0.0282(12) 0.0437(14) 0.0319(12) -0.0010(10) 0.0002(9) -0.0005(10)
C34 0.0465(15) 0.0445(14) 0.0301(12) -0.0035(11) 0.0057(11) -0.0046(12)
C35 0.0441(15) 0.0406(14) 0.0363(13) 0.0111(11) -0.0095(11) -0.0137(11)
C36 0.0285(13) 0.0436(15) 0.073(2) 0.0191(14) -0.0070(13) -0.0063(11)
C37 0.0385(14) 0.0386(14) 0.0627(18) 0.0067(13) 0.0207(13) 0.0026(12)
C41 0.0522(15) 0.0370(13) 0.0239(11) -0.0018(10) 0.0068(10) -0.0079(11)
C42 0.0500(16) 0.0446(15) 0.0365(14) 0.0052(11) 0.0138(11) 0.0022(12)

loop_
_atom_type_symbol
_atom_type_description
_atom_type_scat_dispersion_real
_atom_type_scat_dispersion_imag
_atom_type_scat_source
C C 0.0033 0.0016 'International Tables Vol C Tables 4.2.6.8 and 6.1.1.4'
H H 0.0000 0.0000 'International Tables Vol C Tables 4.2.6.8 and 6.1.1.4'
Fe Fe 0.3463 0.8444 'International Tables Vol C Tables 4.2.6.8 and 6.1.1.4'
N N 0.0061 0.0033 'International Tables Vol C Tables 4.2.6.8 and 6.1.1.4'
O O 0.0106 0.0060 'International Tables Vol C Tables 4.2.6.8 and 6.1.1.4'

loop_
_exptl_crystal_face_index_h
_exptl_crystal_face_index_k
_exptl_crystal_face_index_l
_exptl_crystal_face_perp_dist
-1 -1 -1 0.1885
1 1 1 0.2675
1 0 1 0.0208
-1 0 -1 0.0208
1 1 -1 0.2159
-1 0 1 0.1418
1 0 -1 0.1748

loop_
_geom_angle_atom_site_label_1
_geom_angle_atom_site_label_2
_geom_angle_atom_site_label_3
_geom_angle
_geom_angle_site_symmetry_1
_geom_angle_site_symmetry_3
_geom_angle_publ_flag
C2 Fe1 C1 37.70(8) . . ?
C3 Fe1 C1 63.31(8) . . ?
C3 Fe1 C2 39.77(8) . . ?
C3 Fe1 C4 40.24(8) . . ?
C3 Fe1 C5 67.25(9) . . ?
C4 Fe1 C1 63.40(8) . . ?
C4 Fe1 C2 66.97(8) . . ?
C4 Fe1 C5 40.10(8) . . ?
C5 Fe1 C1 37.79(8) . . ?
C5 Fe1 C2 66.61(8) . . ?
C31 Fe1 C1 78.59(10) . . ?
C31 Fe1 C2 90.33(10) . . ?
C31 Fe1 C3 129.94(10) . . ?
C31 Fe1 C4 140.28(10) . . ?
C31 Fe1 C5 101.72(10) . . ?
C41 Fe1 C1 127.91(10) . . ?
C41 Fe1 C2 161.85(10) . . ?
C41 Fe1 C3 131.50(10) . . ?
C41 Fe1 C4 97.38(10) . . ?
C41 Fe1 C5 95.59(10) . . ?
C41 Fe1 C31 97.11(11) . . ?
C41 Fe1 C42 92.02(12) . . ?
C42 Fe1 C1 139.96(10) . . ?
C42 Fe1 C2 103.75(11) . . ?
C42 Fe1 C3 94.01(10) . . ?
C42 Fe1 C4 120.61(11) . . ?
C42 Fe1 C5 160.06(10) . . ?
C42 Fe1 C31 95.56(12) . . ?
C15 O2 C17 116.3(3) . . ?
C21 O3 C24 117.5(2) . . ?
C31 N31 C32 176.7(3) . . ?
O31 N32 C35 117.1(4) . . ?
O32 N32 O31 125.4(3) . . ?
O32 N32 C35 117.5(3) . . ?
C12 C00Q H00Q 119.0(18) . . ?
C16 C00Q C12 121.7(3) . . ?
C16 C00Q H00Q 119.1(18) . . ?
O1 C1 Fe1 136.03(17) . . ?
O1 C1 C2 129.4(2) . . ?
O1 C1 C5 126.8(2) . . ?
C2 C1 Fe1 61.74(12) . . ?
C5 C1 Fe1 60.37(12) . . ?
C5 C1 C2 103.44(18) . . ?
C1 C2 Fe1 80.56(13) . . ?
C3 C2 Fe1 68.12(12) . . ?
C3 C2 C1 108.11(19) . . ?
C3 C2 C6 128.2(2) . . ?
C6 C2 Fe1 127.05(16) . . ?
C6 C2 C1 122.6(2) . . ?
C2 C3 Fe1 72.11(12) . . ?
C2 C3 C12 125.68(19) . . ?
C4 C3 Fe1 70.13(12) . . ?
C4 C3 C2 108.60(19) . . ?
C4 C3 C12 125.50(19) . . ?
C12 C3 Fe1 127.79(16) . . ?
C3 C4 Fe1 69.63(12) . . ?
C3 C4 C5 107.53(18) . . ?
C3 C4 C18 125.09(19) . . ?
C5 C4 Fe1 70.37(12) . . ?
C5 C4 C18 126.89(19) . . ?
C18 C4 Fe1 131.56(15) . . ?
C1 C5 Fe1 81.84(13) . . ?
C4 C5 Fe1 69.53(12) . . ?
C4 C5 C1 108.56(18) . . ?
C4 C5 C25 129.48(19) . . ?
C25 C5 Fe1 129.52(16) . . ?
C25 C5 C1 119.47(19) . . ?
C7 C6 C2 118.2(2) . . ?
C11 C6 C2 123.1(2) . . ?
C11 C6 C7 118.8(2) . . ?
C6 C7 H7 118.9(18) . . ?
C8 C7 C6 120.7(3) . . ?
C8 C7 H7 120.3(18) . . ?
C7 C8 H8 117(2) . . ?
C9 C8 C7 120.0(3) . . ?
C9 C8 H8 123(2) . . ?
C8 C9 H9 120(2) . . ?
C10 C9 C8 120.5(3) . . ?
C10 C9 H9 119(2) . . ?
C9 C10 C11 119.9(3) . . ?
C9 C10 H10 132.1(18) . . ?
C11 C10 H10 107.9(19) . . ?
C6 C11 C10 120.1(3) . . ?
C6 C11 H11 125.1(14) . . ?
C10 C11 H11 114.6(14) . . ?
C00Q C12 C3 122.6(2) . . ?
C00Q C12 C13 118.1(2) . . ?
C13 C12 C3 119.2(2) . . ?
C12 C13 H13 120.1(16) . . ?
C14 C13 C12 120.2(3) . . ?
C14 C13 H13 119.7(16) . . ?
C13 C14 H14 116(2) . . ?
C15 C14 C13 120.8(3) . . ?
C15 C14 H14 123(2) . . ?
O2 C15 C14 115.8(3) . . ?
O2 C15 C16 124.2(3) . . ?
C14 C15 C16 119.9(2) . . ?
C00Q C16 H16 118.8(19) . . ?
C15 C16 C00Q 119.3(3) . . ?
C15 C16 H16 121.9(19) . . ?
O2 C17 H17A 113.2(19) . . ?
O2 C17 H17B 113.4(18) . . ?
O2 C17 H17C 105(3) . . ?
H17A C17 H17B 104(3) . . ?
H17A C17 H17C 111(3) . . ?
H17B C17 H17C 110(3) . . ?
C19 C18 C4 120.0(2) . . ?
C23 C18 C4 122.61(19) . . ?
C23 C18 C19 117.3(2) . . ?
C18 C19 H19 120.7(18) . . ?
C20 C19 C18 121.6(2) . . ?
C20 C19 H19 117.6(18) . . ?
C19 C20 H20 118.2(16) . . ?
C21 C20 C19 119.6(2) . . ?
C21 C20 H20 122.3(16) . . ?
O3 C21 C20 125.0(2) . . ?
O3 C21 C22 115.6(2) . . ?
C20 C21 C22 119.4(2) . . ?
C21 C22 H22 121.3(16) . . ?
C23 C22 C21 120.3(2) . . ?
C23 C22 H22 118.3(16) . . ?
C18 C23 H23 117.4(16) . . ?
C22 C23 C18 121.6(2) . . ?
C22 C23 H23 121.0(16) . . ?
O3 C24 H24A 110.9(16) . . ?
O3 C24 H24B 111(2) . . ?
O3 C24 H24C 107.3(18) . . ?
H24A C24 H24B 107(3) . . ?
H24A C24 H24C 110(2) . . ?
H24B C24 H24C 110(3) . . ?
C26 C25 C5 120.5(2) . . ?
C30 C25 C5 120.6(2) . . ?
C30 C25 C26 118.7(2) . . ?
C25 C26 H26 120(2) . . ?
C27 C26 C25 120.5(3) . . ?
C27 C26 H26 120(2) . . ?
C26 C27 H27 118(2) . . ?
C28 C27 C26 120.4(3) . . ?
C28 C27 H27 122(2) . . ?
C27 C28 C29 119.7(3) . . ?
C27 C28 H28 121(2) . . ?
C29 C28 H28 120(2) . . ?
C28 C29 C30 121.0(3) . . ?
C28 C29 H29 124(3) . . ?
C30 C29 H29 115(3) . . ?
C25 C30 C29 119.6(3) . . ?
C25 C30 H30 116.2(17) . . ?
C29 C30 H30 124.3(17) . . ?
N31 C31 Fe1 174.8(2) . . ?
C33 C32 N31 118.5(2) . . ?
C33 C32 C37 121.4(2) . . ?
C37 C32 N31 120.0(2) . . ?
C32 C33 H33 119.3(17) . . ?
C34 C33 C32 119.4(2) . . ?
C34 C33 H33 121.3(17) . . ?
C33 C34 H34 123.7(19) . . ?
C35 C34 C33 118.2(3) . . ?
C35 C34 H34 118.1(19) . . ?
C34 C35 N32 117.7(3) . . ?
C36 C35 N32 119.0(3) . . ?
C36 C35 C34 123.3(3) . . ?
C35 C36 C37 118.7(3) . . ?
C35 C36 H36 116.3(19) . . ?
C37 C36 H36 125.0(19) . . ?
C32 C37 H37 119(2) . . ?
C36 C37 C32 119.0(3) . . ?
C36 C37 H37 122(2) . . ?
O41 C41 Fe1 178.3(3) . . ?
O42 C42 Fe1 178.6(3) . . ?

loop_
_geom_bond_atom_site_label_1
_geom_bond_atom_site_label_2
_geom_bond_distance
_geom_bond_site_symmetry_2
_geom_bond_publ_flag
Fe1 C1 2.395(2) . ?
Fe1 C2 2.139(2) . ?
Fe1 C3 2.085(2) . ?
Fe1 C4 2.092(2) . ?
Fe1 C5 2.103(2) . ?
Fe1 C31 1.843(3) . ?
Fe1 C41 1.788(3) . ?
Fe1 C42 1.791(3) . ?
O1 C1 1.227(3) . ?
O2 C15 1.372(3) . ?
O2 C17 1.425(5) . ?
O3 C21 1.371(3) . ?
O3 C24 1.429(3) . ?
O31 N32 1.217(4) . ?
O32 N32 1.197(4) . ?
O41 C41 1.134(3) . ?
O42 C42 1.134(3) . ?
N31 C31 1.158(3) . ?
N31 C32 1.389(3) . ?
N32 C35 1.486(4) . ?
C00Q C12 1.385(3) . ?
C00Q C16 1.384(4) . ?
C00Q H00Q 0.92(3) . ?
C1 C2 1.485(3) . ?
C1 C5 1.483(3) . ?
C2 C3 1.438(3) . ?
C2 C6 1.481(3) . ?
C3 C4 1.437(3) . ?
C3 C12 1.487(3) . ?
C4 C5 1.438(3) . ?
C4 C18 1.490(3) . ?
C5 C25 1.482(3) . ?
C6 C7 1.397(4) . ?
C6 C11 1.369(4) . ?
C7 C8 1.381(4) . ?
C7 H7 1.02(3) . ?
C8 C9 1.368(5) . ?
C8 H8 0.96(4) . ?
C9 C10 1.360(5) . ?
C9 H9 0.93(3) . ?
C10 C11 1.413(4) . ?
C10 H10 0.88(3) . ?
C11 H11 0.90(2) . ?
C12 C13 1.398(3) . ?
C13 C14 1.381(4) . ?
C13 H13 0.91(3) . ?
C14 C15 1.377(5) . ?
C14 H14 0.78(3) . ?
C15 C16 1.381(4) . ?
C16 H16 0.90(3) . ?
C17 H17A 1.06(4) . ?
C17 H17B 1.00(3) . ?
C17 H17C 0.92(4) . ?
C18 C19 1.395(3) . ?
C18 C23 1.394(3) . ?
C19 C20 1.390(3) . ?
C19 H19 0.90(3) . ?
C20 C21 1.385(3) . ?
C20 H20 0.92(3) . ?
C21 C22 1.393(3) . ?
C22 C23 1.374(3) . ?
C22 H22 0.89(2) . ?
C23 H23 0.89(2) . ?
C24 H24A 0.97(3) . ?
C24 H24B 0.94(3) . ?
C24 H24C 0.91(3) . ?
C25 C26 1.388(4) . ?
C25 C30 1.384(4) . ?
C26 C27 1.386(4) . ?
C26 H26 0.88(3) . ?
C27 C28 1.350(5) . ?
C27 H27 0.97(4) . ?
C28 C29 1.373(5) . ?
C28 H28 0.91(4) . ?
C29 C30 1.384(4) . ?
C29 H29 0.88(4) . ?
C30 H30 0.99(3) . ?
C32 C33 1.379(3) . ?
C32 C37 1.384(4) . ?
C33 C34 1.376(3) . ?
C33 H33 0.93(3) . ?
C34 C35 1.372(4) . ?
C34 H34 0.91(3) . ?
C35 C36 1.362(4) . ?
C36 C37 1.376(4) . ?
C36 H36 0.99(3) . ?
C37 H37 0.94(4) . ?

loop_
_geom_torsion_atom_site_label_1
_geom_torsion_atom_site_label_2
_geom_torsion_atom_site_label_3
_geom_torsion_atom_site_label_4
_geom_torsion
_geom_torsion_site_symmetry_1
_geom_torsion_site_symmetry_2
_geom_torsion_site_symmetry_3
_geom_torsion_site_symmetry_4
_geom_torsion_publ_flag
Fe1 C1 C2 C3 -63.14(14) . . . . ?
Fe1 C1 C2 C6 128.2(2) . . . . ?
Fe1 C1 C5 C4 65.11(15) . . . . ?
Fe1 C1 C5 C25 -131.1(2) . . . . ?
Fe1 C2 C3 C4 -60.95(15) . . . . ?
Fe1 C2 C3 C12 124.1(2) . . . . ?
Fe1 C2 C6 C7 132.0(2) . . . . ?
Fe1 C2 C6 C11 -48.7(3) . . . . ?
Fe1 C3 C4 C5 -60.45(15) . . . . ?
Fe1 C3 C4 C18 127.2(2) . . . . ?
Fe1 C3 C12 C00Q -40.9(3) . . . . ?
Fe1 C3 C12 C13 142.50(19) . . . . ?
Fe1 C4 C5 C1 -73.43(16) . . . . ?
Fe1 C4 C5 C25 124.9(2) . . . . ?
Fe1 C4 C18 C19 132.1(2) . . . . ?
Fe1 C4 C18 C23 -50.8(3) . . . . ?
Fe1 C5 C25 C26 -42.1(3) . . . . ?
Fe1 C5 C25 C30 143.7(2) . . . . ?
O1 C1 C2 Fe1 -128.0(3) . . . . ?
O1 C1 C2 C3 168.8(2) . . . . ?
O1 C1 C2 C6 0.2(4) . . . . ?
O1 C1 C5 Fe1 127.5(2) . . . . ?
O1 C1 C5 C4 -167.4(2) . . . . ?
O1 C1 C5 C25 -3.6(4) . . . . ?
O2 C15 C16 C00Q 179.1(2) . . . . ?
O3 C21 C22 C23 -176.5(2) . . . . ?
O31 N32 C35 C34 165.6(3) . . . . ?
O31 N32 C35 C36 -13.6(4) . . . . ?
O32 N32 C35 C34 -13.8(4) . . . . ?
O32 N32 C35 C36 167.0(3) . . . . ?
N31 C32 C33 C34 -179.6(2) . . . . ?
N31 C32 C37 C36 -179.2(2) . . . . ?
N32 C35 C36 C37 179.9(2) . . . . ?
C00Q C12 C13 C14 0.9(4) . . . . ?
C1 C2 C3 Fe1 71.50(15) . . . . ?
C1 C2 C3 C4 10.6(2) . . . . ?
C1 C2 C3 C12 -164.4(2) . . . . ?
C1 C2 C6 C7 28.2(3) . . . . ?
C1 C2 C6 C11 -152.5(2) . . . . ?
C1 C5 C25 C26 62.7(3) . . . . ?
C1 C5 C25 C30 -111.6(3) . . . . ?
C2 C1 C5 Fe1 -45.90(15) . . . . ?
C2 C1 C5 C4 19.2(2) . . . . ?
C2 C1 C5 C25 -177.0(2) . . . . ?
C2 C3 C4 Fe1 62.20(15) . . . . ?
C2 C3 C4 C5 1.8(2) . . . . ?
C2 C3 C4 C18 -170.6(2) . . . . ?
C2 C3 C12 C00Q -135.4(2) . . . . ?
C2 C3 C12 C13 48.0(3) . . . . ?
C2 C6 C7 C8 177.9(3) . . . . ?
C2 C6 C11 C10 -179.0(2) . . . . ?
C3 C2 C6 C7 -138.0(2) . . . . ?
C3 C2 C6 C11 41.3(4) . . . . ?
C3 C4 C5 Fe1 59.98(15) . . . . ?
C3 C4 C5 C1 -13.4(2) . . . . ?
C3 C4 C5 C25 -175.1(2) . . . . ?
C3 C4 C18 C19 39.0(3) . . . . ?
C3 C4 C18 C23 -143.9(2) . . . . ?
C3 C12 C13 C14 177.6(2) . . . . ?
C4 C3 C12 C00Q 50.5(3) . . . . ?
C4 C3 C12 C13 -126.1(2) . . . . ?
C4 C5 C25 C26 -137.4(3) . . . . ?
C4 C5 C25 C30 48.4(3) . . . . ?
C4 C18 C19 C20 -178.6(2) . . . . ?
C4 C18 C23 C22 178.9(2) . . . . ?
C5 C1 C2 Fe1 45.13(15) . . . . ?
C5 C1 C2 C3 -18.0(2) . . . . ?
C5 C1 C2 C6 173.3(2) . . . . ?
C5 C4 C18 C19 -131.9(2) . . . . ?
C5 C4 C18 C23 45.2(3) . . . . ?
C5 C25 C26 C27 -172.9(2) . . . . ?
C5 C25 C30 C29 172.8(2) . . . . ?
C6 C2 C3 Fe1 -120.7(2) . . . . ?
C6 C2 C3 C4 178.4(2) . . . . ?
C6 C2 C3 C12 3.4(4) . . . . ?
C6 C7 C8 C9 1.8(5) . . . . ?
C7 C6 C11 C10 0.3(4) . . . . ?
C7 C8 C9 C10 -0.9(5) . . . . ?
C8 C9 C10 C11 -0.2(5) . . . . ?
C9 C10 C11 C6 0.5(4) . . . . ?
C11 C6 C7 C8 -1.4(4) . . . . ?
C12 C00Q C16 C15 0.1(4) . . . . ?
C12 C3 C4 Fe1 -122.9(2) . . . . ?
C12 C3 C4 C5 176.7(2) . . . . ?
C12 C3 C4 C18 4.3(3) . . . . ?
C12 C13 C14 C15 -1.5(4) . . . . ?
C13 C14 C15 O2 -178.4(2) . . . . ?
C13 C14 C15 C16 1.5(4) . . . . ?
C14 C15 C16 C00Q -0.7(4) . . . . ?
C16 C00Q C12 C3 -176.8(2) . . . . ?
C16 C00Q C12 C13 -0.1(4) . . . . ?
C17 O2 C15 C14 -174.8(3) . . . . ?
C17 O2 C15 C16 5.3(4) . . . . ?
C18 C4 C5 Fe1 -127.8(2) . . . . ?
C18 C4 C5 C1 158.8(2) . . . . ?
C18 C4 C5 C25 -2.9(4) . . . . ?
C18 C19 C20 C21 -0.4(4) . . . . ?
C19 C18 C23 C22 -3.9(3) . . . . ?
C19 C20 C21 O3 176.9(2) . . . . ?
C19 C20 C21 C22 -3.8(3) . . . . ?
C20 C21 C22 C23 4.2(3) . . . . ?
C21 C22 C23 C18 -0.2(3) . . . . ?
C23 C18 C19 C20 4.2(3) . . . . ?
C24 O3 C21 C20 3.2(3) . . . . ?
C24 O3 C21 C22 -176.1(2) . . . . ?
C25 C26 C27 C28 -0.2(5) . . . . ?
C26 C25 C30 C29 -1.5(4) . . . . ?
C26 C27 C28 C29 -1.0(5) . . . . ?
C27 C28 C29 C30 0.9(5) . . . . ?
C28 C29 C30 C25 0.3(5) . . . . ?
C30 C25 C26 C27 1.5(4) . . . . ?
C32 C33 C34 C35 -1.4(4) . . . . ?
C33 C32 C37 C36 0.1(4) . . . . ?
C33 C34 C35 N32 -178.7(2) . . . . ?
C33 C34 C35 C36 0.5(4) . . . . ?
C34 C35 C36 C37 0.7(4) . . . . ?
C35 C36 C37 C32 -1.0(4) . . . . ?
C37 C32 C33 C34 1.1(4) . . . . ?

loop_
_exptl_oxdiff_crystal_face_indexfrac_h
_exptl_oxdiff_crystal_face_indexfrac_k
_exptl_oxdiff_crystal_face_indexfrac_l
_exptl_oxdiff_crystal_face_x
_exptl_oxdiff_crystal_face_y
_exptl_oxdiff_crystal_face_z
-0.9988 -1.0001 -0.9989 0.0126 0.0001 0.0862
0.9988 1.0001 0.9989 -0.0126 -0.0001 -0.0862
0.9990 0.0007 0.9988 -0.0385 0.0292 -0.0402
-0.9990 -0.0007 -0.9988 0.0385 -0.0292 0.0402
0.9990 0.9997 -0.9997 0.0604 0.0159 -0.0553
-0.9992 -0.0003 0.9999 -0.0346 -0.0451 0.0092
0.9992 0.0003 -0.9999 0.0346 0.0451 -0.0092
